data_2242473
loop_
_publ_author_name
'Blignaut, Jacques'
'Lemmerer, Andreas'

_publ_section_title
;
 An investigation to elucidate the factors dictating the crystal structure
 of seven ammonium carboxylate molecular salts
;
_journal_issue 5
_journal_name_full 'Acta Crystallographica Section E'
_journal_page_first 580
_journal_page_last 586
_journal_paper_doi 10.1107/S2056989017017856
_journal_volume 74
_journal_year 2018
_chemical_formula_iupac 'C8 H18 N +, C7 H3 Cl N O4 -'
_chemical_formula_moiety 'C8 H18 N +, C7 H3 Cl N O4 -'
_chemical_formula_sum 'C15 H21 Cl N2 O4'
_chemical_formula_weight 328.79
_chemical_name_common '(S)-1-cyclohexylethylammonium 2-chloro-4-nitrobenzoate'
_chemical_name_systematic
;
(<i>S</i>)-1-Cyclohexylethan-1-aminium 2-chloro-4-nitrobenzoate
;
_space_group_IT_number 5
_symmetry_cell_setting monoclinic
_symmetry_space_group_name_Hall 'C 2y'
_symmetry_space_group_name_H-M 'C 1 2 1'
_atom_sites_solution_hydrogens mixed
_audit_conform_dict_name cif_core.dic
_audit_conform_dict_version 2.4.3
_audit_creation_method 'WinGX routine CIF_UPDATE'
_cell_angle_alpha 90
_cell_angle_beta 104.289(4)
_cell_angle_gamma 90
_cell_formula_units_Z 4
_cell_length_a 16.2280(15)
_cell_length_b 6.4392(5)
_cell_length_c 15.5937(15)
_cell_measurement_reflns_used 8605
_cell_measurement_temperature 173(2)
_cell_measurement_theta_max 30.97
_cell_measurement_theta_min 3.2
_cell_volume 1579.1(2)
_computing_cell_refinement
;
SAINT-Plus (Bruker, 2016)
;
_computing_data_collection
;
APEX3 (Bruker, 2016)
;
_computing_data_reduction
;
SAINT-Plus (Bruker, 2016) and XPREP (Bruker, 2016)
;
_computing_molecular_graphics
;
ORTEP-3 for Windows (Farrugia, 2012) and DIAMOND (Brandenburg & Berndt,
1999)
;
_computing_publication_material
;
WinGX (Farrugia, 2012)
;
_computing_structure_refinement
;
SHELXL2017 (Sheldrick, 2015)
;
_computing_structure_solution
;
SHELXS97 (Sheldrick, 2008)
;
_diffrn_ambient_temperature 173(2)
_diffrn_measured_fraction_theta_full 0.997
_diffrn_measured_fraction_theta_max 0.998
_diffrn_measurement_device_type 'Bruker D8 Venture Photon CCD area detector'
_diffrn_measurement_method '\w scans'
_diffrn_radiation_monochromator graphite
_diffrn_radiation_type MoK\a
_diffrn_radiation_wavelength 0.71073
_diffrn_reflns_av_R_equivalents 0.0454
_diffrn_reflns_limit_h_max 21
_diffrn_reflns_limit_h_min -21
_diffrn_reflns_limit_k_max 8
_diffrn_reflns_limit_k_min -8
_diffrn_reflns_limit_l_max 20
_diffrn_reflns_limit_l_min -20
_diffrn_reflns_number 15055
_diffrn_reflns_theta_full 25.242
_diffrn_reflns_theta_max 27.999
_diffrn_reflns_theta_min 3.202
_diffrn_standards_number 0
_exptl_absorpt_coefficient_mu 0.262
_exptl_absorpt_correction_T_max 0.9884
_exptl_absorpt_correction_T_min 0.9097
_exptl_absorpt_correction_type integration
_exptl_absorpt_process_details
;
(XPREP; Bruker, 2016)
;
_exptl_crystal_colour colourless
_exptl_crystal_density_diffrn 1.383
_exptl_crystal_density_method 'not measured'
_exptl_crystal_description plate
_exptl_crystal_F_000 696
_exptl_crystal_size_max 0.508
_exptl_crystal_size_mid 0.385
_exptl_crystal_size_min 0.064
_refine_diff_density_max 0.196
_refine_diff_density_min -0.176
_refine_ls_abs_structure_details
;
Flack <i>x</i> determined
using 1512 quotients
[(<i>I</i>^+^)-(<i>I</i>^-^)]/[(<i>I</i>^+^)+(<i>I</i>^-^)]
(Parsons <i>et al.</i>,  2013).
;
_refine_ls_abs_structure_Flack -0.031(19)
_refine_ls_extinction_method none
_refine_ls_goodness_of_fit_ref 1.043
_refine_ls_hydrogen_treatment mixed
_refine_ls_matrix_type full
_refine_ls_number_constraints 0
_refine_ls_number_parameters 211
_refine_ls_number_reflns 3837
_refine_ls_number_restraints 1
_refine_ls_restrained_S_all 1.042
_refine_ls_R_factor_all 0.0358
_refine_ls_R_factor_gt 0.0315
_refine_ls_shift/su_max 0.004
_refine_ls_shift/su_mean 0
_refine_ls_structure_factor_coef Fsqd
_refine_ls_weighting_details 'w=1/[\s^2^(Fo^2^)+(0.0364P)^2^+0.5174P] where P=(Fo^2^+2Fc^2^)/3'
_refine_ls_weighting_scheme calc
_refine_ls_wR_factor_gt 0.0692
_refine_ls_wR_factor_ref 0.0714
_reflns_number_gt 3587
_reflns_number_total 3837
_reflns_threshold_expression 'I > 2\s(I)'
_cod_data_source_file xi2001sup1.cif
_cod_data_source_block V
_cod_original_sg_symbol_H-M 'C 2'
_cod_database_code 2242473
_shelx_estimated_absorpt_t_min 0.879
_shelx_estimated_absorpt_t_max 0.983

loop_
_symmetry_equiv_pos_as_xyz
'x, y, z'
'-x, y, -z'
'x+1/2, y+1/2, z'
'-x+1/2, y+1/2, -z'

loop_
_atom_site_type_symbol
_atom_site_label
_atom_site_fract_x
_atom_site_fract_y
_atom_site_fract_z
_atom_site_U_iso_or_equiv
_atom_site_adp_type
_atom_site_calc_flag
_atom_site_occupancy
C C1 0.92062(12) -0.0254(3) 0.72741(12) 0.0222(4) Uani d 1
H H1 0.983347 -0.000692 0.746046 0.027 Uiso calc 1
C C2 0.87885(13) 0.1383(4) 0.77418(11) 0.0276(4) Uani d 1
H H2A 0.816318 0.121419 0.755933 0.033 Uiso calc 1
H H2B 0.892781 0.278499 0.755797 0.033 Uiso calc 1
C C3 0.90886(14) 0.1200(4) 0.87506(12) 0.0298(4) Uani d 1
H H3A 0.97047 0.150661 0.894021 0.036 Uiso calc 1
H H3B 0.878531 0.223348 0.902958 0.036 Uiso calc 1
C C4 0.89238(14) -0.0959(4) 0.90568(13) 0.0306(5) Uani d 1
H H4A 0.830328 -0.121076 0.892148 0.037 Uiso calc 1
H H4B 0.915094 -0.106021 0.97058 0.037 Uiso calc 1
C C5 0.93408(15) -0.2602(4) 0.86040(14) 0.0324(5) Uani d 1
H H5A 0.919488 -0.39978 0.878797 0.039 Uiso calc 1
H H5B 0.996635 -0.244287 0.879238 0.039 Uiso calc 1
C C6 0.90493(14) -0.2421(3) 0.75965(13) 0.0278(4) Uani d 1
H H6A 0.935834 -0.345333 0.73236 0.033 Uiso calc 1
H H6B 0.843477 -0.274321 0.740347 0.033 Uiso calc 1
C C7 0.89437(13) -0.0078(3) 0.62578(12) 0.0245(4) Uani d 1
H H7 0.913554 -0.13714 0.600976 0.029 Uiso calc 1
C C8 0.93451(14) 0.1751(4) 0.59025(14) 0.0345(5) Uani d 1
H H8A 0.996473 0.168179 0.612246 0.052 Uiso calc 1
H H8B 0.91942 0.170527 0.525424 0.052 Uiso calc 1
H H8C 0.913611 0.304811 0.61009 0.052 Uiso calc 1
C C9 0.67604(12) 0.3841(3) 0.70870(12) 0.0195(4) Uani d 1
C C10 0.63111(11) 0.1984(3) 0.68641(12) 0.0199(4) Uani d 1
C C11 0.61854(12) 0.0605(3) 0.74977(13) 0.0224(4) Uani d 1
H H11 0.589347 -0.067073 0.733844 0.027 Uiso calc 1
C C12 0.65033(12) 0.1160(3) 0.83759(12) 0.0236(4) Uani d 1
C C13 0.69029(14) 0.3020(3) 0.86335(13) 0.0265(4) Uani d 1
H H13 0.708769 0.338067 0.924157 0.032 Uiso calc 1
C C14 0.70281(13) 0.4352(3) 0.79816(12) 0.0244(4) Uani d 1
H H14 0.730308 0.564495 0.814713 0.029 Uiso calc 1
C C15 0.70359(12) 0.5207(3) 0.64162(12) 0.0206(4) Uani d 1
N N1 0.79918(11) 0.0076(3) 0.59071(10) 0.0213(3) Uani d 1
N N2 0.64113(13) -0.0332(3) 0.90616(12) 0.0327(4) Uani d 1
O O1 0.74062(9) 0.4280(2) 0.59039(9) 0.0255(3) Uani d 1
O O2 0.69186(10) 0.7100(2) 0.64544(10) 0.0288(3) Uani d 1
O O3 0.61108(15) -0.2043(3) 0.88266(13) 0.0522(5) Uani d 1
O O4 0.66539(14) 0.0207(3) 0.98356(11) 0.0488(5) Uani d 1
Cl Cl1 0.58672(3) 0.13764(8) 0.57637(3) 0.03040(13) Uani d 1
H H1A 0.7792(15) 0.139(5) 0.5991(15) 0.030(6) Uiso d 1
H H1B 0.7824(16) -0.011(4) 0.5295(17) 0.032(6) Uiso d 1
H H1C 0.7717(16) -0.091(4) 0.6117(17) 0.028(6) Uiso d 1

loop_
_atom_site_aniso_label
_atom_site_aniso_U_11
_atom_site_aniso_U_22
_atom_site_aniso_U_33
_atom_site_aniso_U_12
_atom_site_aniso_U_13
_atom_site_aniso_U_23
C1 0.0220(9) 0.0239(9) 0.0206(9) 0.0011(8) 0.0051(7) -0.0010(7)
C2 0.0404(10) 0.0216(8) 0.0208(8) 0.0048(10) 0.0076(7) -0.0005(9)
C3 0.0385(10) 0.0301(11) 0.0204(8) 0.0028(10) 0.0063(8) -0.0052(9)
C4 0.0323(11) 0.0393(13) 0.0199(9) 0.0020(10) 0.0060(8) 0.0038(9)
C5 0.0374(12) 0.0304(11) 0.0271(10) 0.0064(10) 0.0033(9) 0.0070(8)
C6 0.0328(11) 0.0233(10) 0.0259(10) 0.0036(9) 0.0047(8) -0.0001(8)
C7 0.0259(10) 0.0284(10) 0.0201(9) 0.0008(8) 0.0078(7) -0.0020(8)
C8 0.0345(11) 0.0439(15) 0.0270(10) -0.0082(10) 0.0114(8) 0.0029(9)
C9 0.0203(8) 0.0188(9) 0.0197(9) 0.0028(7) 0.0054(7) 0.0007(7)
C10 0.0181(8) 0.0231(9) 0.0170(8) 0.0015(7) 0.0013(7) -0.0010(6)
C11 0.0206(9) 0.0211(9) 0.0260(9) -0.0004(7) 0.0068(7) 0.0002(7)
C12 0.0239(8) 0.0269(10) 0.0227(8) 0.0034(9) 0.0106(7) 0.0062(8)
C13 0.0304(10) 0.0330(11) 0.0168(9) 0.0004(9) 0.0075(8) -0.0016(8)
C14 0.0300(10) 0.0237(9) 0.0204(9) -0.0036(8) 0.0075(8) -0.0047(7)
C15 0.0210(9) 0.0216(10) 0.0178(8) -0.0005(8) 0.0021(7) 0.0015(7)
N1 0.0278(9) 0.0195(8) 0.0175(8) -0.0011(7) 0.0073(6) 0.0000(6)
N2 0.0385(10) 0.0340(10) 0.0309(10) 0.0101(8) 0.0187(8) 0.0118(8)
O1 0.0337(8) 0.0258(7) 0.0195(6) 0.0030(6) 0.0112(6) 0.0026(6)
O2 0.0376(8) 0.0197(7) 0.0322(8) 0.0007(6) 0.0143(7) 0.0031(6)
O3 0.0801(15) 0.0340(10) 0.0509(11) -0.0100(10) 0.0321(10) 0.0099(8)
O4 0.0711(13) 0.0519(11) 0.0261(8) 0.0079(10) 0.0171(8) 0.0137(8)
Cl1 0.0323(2) 0.0334(2) 0.0200(2) -0.0058(2) -0.00398(16) -0.0016(2)

loop_
_atom_type_symbol
_atom_type_description
_atom_type_scat_dispersion_real
_atom_type_scat_dispersion_imag
_atom_type_scat_source
C C 0.0033 0.0016 'International Tables Vol C Tables 4.2.6.8 and 6.1.1.4'
H H 0 0 'International Tables Vol C Tables 4.2.6.8 and 6.1.1.4'
N N 0.0061 0.0033 'International Tables Vol C Tables 4.2.6.8 and 6.1.1.4'
O O 0.0106 0.006 'International Tables Vol C Tables 4.2.6.8 and 6.1.1.4'
Cl Cl 0.1484 0.1585 'International Tables Vol C Tables 4.2.6.8 and 6.1.1.4'

loop_
_exptl_crystal_face_index_h
_exptl_crystal_face_index_k
_exptl_crystal_face_index_l
_exptl_crystal_face_perp_dist
0 0 1 0.032
0 0 -1 0.014
0 -1 0 0.254
0 1 0 0.249
-1 0 0 0.13
1 0 0 0.183
1 0 2 0.082

loop_
_geom_angle_atom_site_label_1
_geom_angle_atom_site_label_2
_geom_angle_atom_site_label_3
_geom_angle
C6 C1 C2 110.06(16)
C6 C1 C7 112.35(16)
C2 C1 C7 113.37(16)
C6 C1 H1 106.9
C2 C1 H1 106.9
C7 C1 H1 106.9
C1 C2 C3 111.71(17)
C1 C2 H2A 109.3
C3 C2 H2A 109.3
C1 C2 H2B 109.3
C3 C2 H2B 109.3
H2A C2 H2B 107.9
C4 C3 C2 110.99(18)
C4 C3 H3A 109.4
C2 C3 H3A 109.4
C4 C3 H3B 109.4
C2 C3 H3B 109.4
H3A C3 H3B 108
C3 C4 C5 111.02(17)
C3 C4 H4A 109.4
C5 C4 H4A 109.4
C3 C4 H4B 109.4
C5 C4 H4B 109.4
H4A C4 H4B 108
C4 C5 C6 111.33(17)
C4 C5 H5A 109.4
C6 C5 H5A 109.4
C4 C5 H5B 109.4
C6 C5 H5B 109.4
H5A C5 H5B 108
C1 C6 C5 111.95(17)
C1 C6 H6A 109.2
C5 C6 H6A 109.2
C1 C6 H6B 109.2
C5 C6 H6B 109.2
H6A C6 H6B 107.9
N1 C7 C8 108.09(17)
N1 C7 C1 112.08(15)
C8 C7 C1 113.51(17)
N1 C7 H7 107.6
C8 C7 H7 107.6
C1 C7 H7 107.6
C7 C8 H8A 109.5
C7 C8 H8B 109.5
H8A C8 H8B 109.5
C7 C8 H8C 109.5
H8A C8 H8C 109.5
H8B C8 H8C 109.5
C14 C9 C10 117.70(17)
C14 C9 C15 118.77(17)
C10 C9 C15 123.29(17)
C11 C10 C9 122.15(17)
C11 C10 Cl1 117.66(15)
C9 C10 Cl1 120.17(14)
C10 C11 C12 117.15(18)
C10 C11 H11 121.4
C12 C11 H11 121.4
C13 C12 C11 123.21(18)
C13 C12 N2 118.79(17)
C11 C12 N2 118.00(19)
C12 C13 C14 118.03(17)
C12 C13 H13 121
C14 C13 H13 121
C13 C14 C9 121.56(19)
C13 C14 H14 119.2
C9 C14 H14 119.2
O2 C15 O1 126.8(2)
O2 C15 C9 117.60(18)
O1 C15 C9 115.48(17)
C7 N1 H1A 111.8(15)
C7 N1 H1B 112.1(15)
H1A N1 H1B 104(2)
C7 N1 H1C 112.6(17)
H1A N1 H1C 112(2)
H1B N1 H1C 104(2)
O4 N2 O3 123.90(19)
O4 N2 C12 117.8(2)
O3 N2 C12 118.32(19)

loop_
_geom_bond_atom_site_label_1
_geom_bond_atom_site_label_2
_geom_bond_distance
C1 C6 1.525(3)
C1 C2 1.532(3)
C1 C7 1.540(3)
C1 H1 1
C2 C3 1.532(2)
C2 H2A 0.99
C2 H2B 0.99
C3 C4 1.515(3)
C3 H3A 0.99
C3 H3B 0.99
C4 C5 1.520(3)
C4 H4A 0.99
C4 H4B 0.99
C5 C6 1.529(3)
C5 H5A 0.99
C5 H5B 0.99
C6 H6A 0.99
C6 H6B 0.99
C7 N1 1.509(3)
C7 C8 1.515(3)
C7 H7 1
C8 H8A 0.98
C8 H8B 0.98
C8 H8C 0.98
C9 C14 1.394(3)
C9 C10 1.399(3)
C9 C15 1.516(3)
C10 C11 1.381(3)
C10 Cl1 1.7340(18)
C11 C12 1.386(3)
C11 H11 0.95
C12 C13 1.374(3)
C12 N2 1.472(3)
C13 C14 1.383(3)
C13 H13 0.95
C14 H14 0.95
C15 O2 1.238(2)
C15 O1 1.262(2)
N1 H1A 0.93(3)
N1 H1B 0.93(3)
N1 H1C 0.88(3)
N2 O4 1.224(3)
N2 O3 1.224(3)

loop_
_geom_hbond_atom_site_label_D
_geom_hbond_atom_site_label_H
_geom_hbond_atom_site_label_A
_geom_hbond_site_symmetry_A
_geom_hbond_distance_DH
_geom_hbond_distance_HA
_geom_hbond_distance_DA
_geom_hbond_angle_DHA
_geom_hbond_publ_flag
N1 H1A O1 . 0.93(3) 1.96(3) 2.869(2) 167(2) yes
N1 H1B O1 4_646 0.93(3) 1.86(3) 2.785(2) 173(2) yes
N1 H1C O2 1_545 0.88(3) 1.99(3) 2.858(2) 170(2) yes

loop_
_geom_torsion_atom_site_label_1
_geom_torsion_atom_site_label_2
_geom_torsion_atom_site_label_3
_geom_torsion_atom_site_label_4
_geom_torsion
C6 C1 C2 C3 55.1(2)
C7 C1 C2 C3 -178.10(17)
C1 C2 C3 C4 -56.3(2)
C2 C3 C4 C5 56.1(2)
C3 C4 C5 C6 -55.7(2)
C2 C1 C6 C5 -54.7(2)
C7 C1 C6 C5 177.98(16)
C4 C5 C6 C1 55.5(2)
C6 C1 C7 N1 76.3(2)
C2 C1 C7 N1 -49.2(2)
C6 C1 C7 C8 -160.87(18)
C2 C1 C7 C8 73.6(2)
C14 C9 C10 C11 -4.8(3)
C15 C9 C10 C11 169.42(18)
C14 C9 C10 Cl1 173.55(15)
C15 C9 C10 Cl1 -12.2(3)
C9 C10 C11 C12 1.9(3)
Cl1 C10 C11 C12 -176.58(14)
C10 C11 C12 C13 2.3(3)
C10 C11 C12 N2 -177.19(17)
C11 C12 C13 C14 -3.2(3)
N2 C12 C13 C14 176.29(18)
C12 C13 C14 C9 0.0(3)
C10 C9 C14 C13 3.9(3)
C15 C9 C14 C13 -170.65(18)
C14 C9 C15 O2 -50.9(3)
C10 C9 C15 O2 134.9(2)
C14 C9 C15 O1 125.41(19)
C10 C9 C15 O1 -48.8(3)
C13 C12 N2 O4 4.1(3)
C11 C12 N2 O4 -176.37(19)
C13 C12 N2 O3 -174.7(2)
C11 C12 N2 O3 4.8(3)

_cod_database_fobs_code 2242473
